data_1512846
loop_
_publ_author_name
'Saugata Konar'
'Atanu Jana'
'Kinsuk Das'
'Sangita Ray'
'Sudipta Chatterjee'
'Susanta Kumar Kar'

_publ_section_title
;
 Three new 1D Cu(II) coordination polymers and a binuclear Cu(II) complex
 of two pyrazole derived Schiff base ligands: Heterocyclic ring
 substitution and anion dependent structural variations - Spectral studies
;
_journal_name_full
;
Inorganica Chimica Acta
;
_journal_page_first 1
_journal_page_last 10
_journal_paper_doi 10.1016/j.ica.2012.10.013
_journal_volume 395
_journal_year 2013
_chemical_formula_moiety 'C18 H14 Cu N6 O6'
_chemical_formula_sum 'C18 H14 Cu N6 O6'
_chemical_formula_weight 473.90
_space_group_IT_number 14
_symmetry_cell_setting monoclinic
_symmetry_space_group_name_Hall '-P 2yn'
_symmetry_space_group_name_H-M 'P 1 21/n 1'
_atom_sites_solution_hydrogens geom
_atom_sites_solution_primary direct
_atom_sites_solution_secondary difmap
_cell_angle_alpha 90.00
_cell_angle_beta 107.587(2)
_cell_angle_gamma 90.00
_cell_formula_units_Z 4
_cell_length_a 15.0825(6)
_cell_length_b 8.2354(3)
_cell_length_c 15.4752(7)
_cell_measurement_temperature 293(2)
_cell_measurement_theta_max 29.6
_cell_measurement_theta_min 1.6
_cell_volume 1832.34(13)
_computing_cell_refinement 'Bruker SMART'
_computing_data_collection 'Bruker SMART'
_computing_data_reduction 'Bruker SAINT'
_computing_structure_refinement 'SHELXL-97 (Sheldrick, 2008)'
_diffrn_ambient_temperature 293(2)
_diffrn_measured_fraction_theta_full 0.993
_diffrn_measured_fraction_theta_max 0.993
_diffrn_measurement_device_type 'CCD area detector'
_diffrn_measurement_method 'phi and omega scans'
_diffrn_radiation_monochromator graphite
_diffrn_radiation_source 'fine-focus sealed tube'
_diffrn_radiation_type MoK\a
_diffrn_radiation_wavelength 0.71073
_diffrn_reflns_av_R_equivalents 0.0319
_diffrn_reflns_av_sigmaI/netI 0.0269
_diffrn_reflns_limit_h_max 19
_diffrn_reflns_limit_h_min -20
_diffrn_reflns_limit_k_max 11
_diffrn_reflns_limit_k_min -10
_diffrn_reflns_limit_l_max 21
_diffrn_reflns_limit_l_min -21
_diffrn_reflns_number 24612
_diffrn_reflns_theta_full 29.60
_diffrn_reflns_theta_max 29.60
_diffrn_reflns_theta_min 1.65
_exptl_absorpt_coefficient_mu 1.246
_exptl_absorpt_correction_T_max 0.850
_exptl_absorpt_correction_T_min 0.776
_exptl_absorpt_correction_type empirical
_exptl_absorpt_process_details SADABS
_exptl_crystal_colour Blue
_exptl_crystal_density_diffrn 1.718
_exptl_crystal_density_method 'not measured'
_exptl_crystal_description Rectangular
_exptl_crystal_F_000 964
_exptl_crystal_size_max 0.21
_exptl_crystal_size_mid 0.17
_exptl_crystal_size_min 0.13
_refine_diff_density_max 0.372
_refine_diff_density_min -0.393
_refine_diff_density_rms 0.055
_refine_ls_extinction_method none
_refine_ls_goodness_of_fit_ref 1.064
_refine_ls_hydrogen_treatment constr
_refine_ls_matrix_type full
_refine_ls_number_parameters 281
_refine_ls_number_reflns 5121
_refine_ls_number_restraints 1
_refine_ls_restrained_S_all 1.063
_refine_ls_R_factor_all 0.0436
_refine_ls_R_factor_gt 0.0318
_refine_ls_shift/su_max 0.001
_refine_ls_shift/su_mean 0.000
_refine_ls_structure_factor_coef Fsqd
_refine_ls_weighting_details 'calc w=1/[\s^2^(Fo^2^)+(0.0439P)^2^+0.4098P] where P=(Fo^2^+2Fc^2^)/3'
_refine_ls_weighting_scheme calc
_refine_ls_wR_factor_gt 0.0830
_refine_ls_wR_factor_ref 0.0883
_reflns_number_gt 4112
_reflns_number_total 5121
_reflns_threshold_expression >2\s(I)
_cod_data_source_file ICA-2013-395-1-10-4.cif
_cod_data_source_block sk
_cod_depositor_comments
;
The following automatic conversions were performed:

'_exptl_absorpt_correction_type' value 'Empirical' changed to
'empirical' according to the built-in table from CIF Core dictionary
named 'cif_core.dic' version 2.4.1 from 2010-06-29.

Automatic conversion script
Id: cif_fix_values 1891 2012-01-12 08:04:46Z andrius 
;
_cod_original_sg_symbol_H-M 'P 21/n'
_cod_database_code 1512846

loop_
_symmetry_equiv_pos_as_xyz
'x, y, z'
'-x+1/2, y+1/2, -z+1/2'
'-x, -y, -z'
'x-1/2, -y-1/2, z-1/2'

loop_
_atom_site_label
_atom_site_type_symbol
_atom_site_fract_x
_atom_site_fract_y
_atom_site_fract_z
_atom_site_U_iso_or_equiv
_atom_site_adp_type
_atom_site_occupancy
_atom_site_symmetry_multiplicity
_atom_site_calc_flag
_atom_site_refinement_flags
Cu1 Cu 0.816447(13) 0.26370(2) 0.637707(15) 0.03589(8) Uani 1 1 d .
O2 O 0.80747(8) 0.05385(13) 0.68601(9) 0.0389(3) Uani 1 1 d .
N5 N 0.67997(9) 0.27147(15) 0.61375(9) 0.0287(3) Uani 1 1 d .
O3 O 0.70062(9) -0.11026(15) 0.71143(9) 0.0450(3) Uani 1 1 d .
O1 O 0.58595(8) 0.64357(14) 0.51515(9) 0.0416(3) Uani 1 1 d .
N3 N 0.81307(9) 0.48073(15) 0.59784(9) 0.0302(3) Uani 1 1 d .
N2 N 0.89370(9) 0.55039(15) 0.59785(9) 0.0285(3) Uani 1 1 d .
C14 C 0.51428(14) 0.2480(2) 0.68965(12) 0.0392(4) Uani 1 1 d .
H14 H 0.5486 0.3394 0.7149 0.047 Uiso 1 1 calc R
O4 O 0.81325(12) 0.1460(2) 0.49398(10) 0.0634(4) Uani 1 1 d .
N4 N 0.62108(9) 0.39547(16) 0.57320(9) 0.0335(3) Uani 1 1 d D
H4 H 0.5624 0.3777 0.5615 0.040 Uiso 1 1 calc RD
N1 N 0.95319(9) 0.30442(17) 0.66052(9) 0.0326(3) Uani 1 1 d .
C2 C 1.11321(13) 0.2316(2) 0.69605(14) 0.0445(4) Uani 1 1 d .
H2 H 1.1604 0.1565 0.7197 0.053 Uiso 1 1 calc R
C9 C 0.74569(10) 0.58716(18) 0.56475(10) 0.0290(3) Uani 1 1 d .
C13 C 0.55422(11) 0.12716(19) 0.65038(10) 0.0314(3) Uani 1 1 d .
C15 C 0.42364(15) 0.2315(3) 0.69088(14) 0.0497(5) Uani 1 1 d .
H15 H 0.3970 0.3115 0.7175 0.060 Uiso 1 1 calc R
O6 O 0.81524(12) 0.1562(3) 0.35512(11) 0.0743(5) Uani 1 1 d .
C11 C 0.64979(11) 0.14701(18) 0.64669(10) 0.0289(3) Uani 1 1 d .
N6 N 0.79278(12) 0.2175(2) 0.41874(11) 0.0458(4) Uani 1 1 d .
O5 O 0.74855(15) 0.3450(2) 0.40849(11) 0.0755(5) Uani 1 1 d .
C12 C 0.72446(11) 0.01703(19) 0.68487(10) 0.0319(3) Uani 1 1 d .
C8 C 0.78393(12) 0.73109(18) 0.54359(11) 0.0321(3) Uani 1 1 d .
H8 H 0.7518 0.8254 0.5200 0.038 Uiso 1 1 calc R
C5 C 0.97320(11) 0.44820(18) 0.63010(10) 0.0294(3) Uani 1 1 d .
C7 C 0.87791(11) 0.70616(19) 0.56441(11) 0.0306(3) Uani 1 1 d .
C1 C 1.02280(12) 0.1983(2) 0.69319(13) 0.0398(4) Uani 1 1 d .
H1 H 1.0096 0.0987 0.7147 0.048 Uiso 1 1 calc R
C10 C 0.64680(11) 0.54485(18) 0.54965(11) 0.0308(3) Uani 1 1 d .
C18 C 0.50311(13) -0.0107(2) 0.61444(12) 0.0410(4) Uani 1 1 d .
H18 H 0.5302 -0.0934 0.5901 0.049 Uiso 1 1 calc R
C4 C 1.06127(11) 0.4897(2) 0.62948(12) 0.0375(4) Uani 1 1 d .
H4A H 1.0731 0.5895 0.6071 0.045 Uiso 1 1 calc R
C6 C 0.95118(13) 0.8206(2) 0.55521(13) 0.0414(4) Uani 1 1 d .
H6A H 0.9976 0.8333 0.6129 0.062 Uiso 1 1 calc R
H6B H 0.9236 0.9241 0.5346 0.062 Uiso 1 1 calc R
H6C H 0.9795 0.7780 0.5122 0.062 Uiso 1 1 calc R
C17 C 0.41203(14) -0.0246(3) 0.61504(14) 0.0511(5) Uani 1 1 d .
H17 H 0.3774 -0.1157 0.5900 0.061 Uiso 1 1 calc R
C3 C 1.13178(12) 0.3777(2) 0.66325(13) 0.0433(4) Uani 1 1 d .
H3 H 1.1921 0.4020 0.6636 0.052 Uiso 1 1 calc R
C16 C 0.37237(14) 0.0965(3) 0.65271(14) 0.0539(5) Uani 1 1 d .
H16 H 0.3108 0.0872 0.6524 0.065 Uiso 1 1 calc R

loop_
_atom_site_aniso_label
_atom_site_aniso_U_11
_atom_site_aniso_U_22
_atom_site_aniso_U_33
_atom_site_aniso_U_23
_atom_site_aniso_U_13
_atom_site_aniso_U_12
Cu1 0.02193(11) 0.02590(11) 0.05709(15) 0.01017(8) 0.00780(9) 0.00056(7)
O2 0.0317(6) 0.0279(5) 0.0537(7) 0.0093(5) 0.0079(5) 0.0033(4)
N5 0.0226(6) 0.0267(6) 0.0344(7) 0.0043(5) 0.0049(5) -0.0001(5)
O3 0.0481(8) 0.0342(6) 0.0517(7) 0.0158(5) 0.0134(6) -0.0004(5)
O1 0.0256(6) 0.0342(6) 0.0603(8) 0.0133(6) 0.0063(5) 0.0045(5)
N3 0.0210(6) 0.0260(6) 0.0430(7) 0.0051(5) 0.0086(5) -0.0015(5)
N2 0.0213(6) 0.0265(6) 0.0367(7) 0.0010(5) 0.0074(5) -0.0023(5)
C14 0.0371(10) 0.0433(10) 0.0387(9) 0.0016(7) 0.0136(8) -0.0033(7)
O4 0.0755(11) 0.0595(9) 0.0496(8) 0.0000(7) 0.0106(8) 0.0149(8)
N4 0.0192(6) 0.0311(6) 0.0478(8) 0.0106(6) 0.0065(6) 0.0005(5)
N1 0.0238(7) 0.0298(6) 0.0411(7) 0.0013(6) 0.0052(6) 0.0012(5)
C2 0.0289(9) 0.0467(10) 0.0527(11) -0.0031(8) 0.0043(8) 0.0093(7)
C9 0.0244(7) 0.0272(7) 0.0338(8) 0.0023(6) 0.0063(6) 0.0005(5)
C13 0.0298(8) 0.0335(8) 0.0303(7) 0.0071(6) 0.0078(6) -0.0049(6)
C15 0.0420(11) 0.0653(13) 0.0476(11) 0.0069(9) 0.0225(9) 0.0044(9)
O6 0.0589(10) 0.1077(15) 0.0653(10) -0.0303(10) 0.0321(8) -0.0233(10)
C11 0.0294(8) 0.0269(7) 0.0288(7) 0.0010(6) 0.0065(6) -0.0029(6)
N6 0.0358(9) 0.0533(10) 0.0488(9) -0.0074(8) 0.0133(7) -0.0179(7)
O5 0.1093(15) 0.0498(9) 0.0618(10) 0.0044(8) 0.0177(10) 0.0034(9)
C12 0.0347(9) 0.0280(7) 0.0306(8) 0.0026(6) 0.0060(6) -0.0015(6)
C8 0.0301(8) 0.0259(7) 0.0384(8) 0.0039(6) 0.0075(7) 0.0001(6)
C5 0.0237(7) 0.0296(7) 0.0333(8) -0.0041(6) 0.0061(6) 0.0002(6)
C7 0.0312(8) 0.0261(7) 0.0341(8) 0.0003(6) 0.0089(6) -0.0035(6)
C1 0.0318(9) 0.0336(8) 0.0500(10) 0.0027(7) 0.0061(8) 0.0049(7)
C10 0.0250(8) 0.0293(7) 0.0367(8) 0.0045(6) 0.0073(6) 0.0017(6)
C18 0.0390(10) 0.0391(9) 0.0431(10) 0.0033(7) 0.0094(8) -0.0098(7)
C4 0.0270(8) 0.0374(8) 0.0478(10) -0.0024(7) 0.0108(7) -0.0037(6)
C6 0.0340(9) 0.0333(8) 0.0550(10) 0.0058(8) 0.0107(8) -0.0087(7)
C17 0.0390(10) 0.0574(12) 0.0529(11) 0.0065(9) 0.0080(9) -0.0206(9)
C3 0.0235(8) 0.0498(10) 0.0542(11) -0.0079(8) 0.0083(7) -0.0002(7)
C16 0.0316(10) 0.0795(15) 0.0529(11) 0.0177(11) 0.0162(9) -0.0092(10)

loop_
_atom_type_symbol
_atom_type_description
_atom_type_scat_dispersion_real
_atom_type_scat_dispersion_imag
_atom_type_scat_source
C C 0.0033 0.0016 'International Tables Vol C Tables 4.2.6.8 and 6.1.1.4'
H H 0.0000 0.0000 'International Tables Vol C Tables 4.2.6.8 and 6.1.1.4'
N N 0.0061 0.0033 'International Tables Vol C Tables 4.2.6.8 and 6.1.1.4'
O O 0.0106 0.0060 'International Tables Vol C Tables 4.2.6.8 and 6.1.1.4'
Cu Cu 0.3201 1.2651 'International Tables Vol C Tables 4.2.6.8 and 6.1.1.4'

loop_
_geom_angle_atom_site_label_1
_geom_angle_atom_site_label_2
_geom_angle_atom_site_label_3
_geom_angle
N3 Cu1 O2 172.01(5)
N3 Cu1 N5 89.10(5)
O2 Cu1 N5 84.81(5)
N3 Cu1 N1 79.89(5)
O2 Cu1 N1 105.85(5)
N5 Cu1 N1 168.54(6)
N3 Cu1 O4 95.05(6)
O2 Cu1 O4 90.76(6)
N5 Cu1 O4 96.34(6)
N1 Cu1 O4 87.86(6)
C12 O2 Cu1 113.20(10)
C11 N5 N4 121.01(13)
C11 N5 Cu1 111.85(11)
N4 N5 Cu1 126.99(10)
C9 N3 N2 107.85(12)
C9 N3 Cu1 134.13(11)
N2 N3 Cu1 117.97(10)
N3 N2 C7 110.10(12)
N3 N2 C5 114.40(12)
C7 N2 C5 135.49(13)
C15 C14 C13 119.75(17)
N6 O4 Cu1 126.61(13)
C10 N4 N5 126.31(13)
C5 N1 C1 118.26(15)
C5 N1 Cu1 114.38(10)
C1 N1 Cu1 126.96(12)
C3 C2 C1 118.32(17)
N3 C9 C8 109.22(13)
N3 C9 C10 121.67(13)
C8 C9 C10 129.00(14)
C18 C13 C14 119.79(16)
C18 C13 C11 120.48(15)
C14 C13 C11 119.73(15)
C14 C15 C16 120.16(19)
N5 C11 C13 124.92(14)
N5 C11 C12 113.64(14)
C13 C11 C12 121.42(13)
O5 N6 O6 120.9(2)
O5 N6 O4 119.47(17)
O6 N6 O4 119.6(2)
O3 C12 O2 125.77(15)
O3 C12 C11 118.17(15)
O2 C12 C11 116.06(13)
C7 C8 C9 106.74(14)
N1 C5 C4 122.83(15)
N1 C5 N2 112.90(13)
C4 C5 N2 124.27(15)
C8 C7 N2 106.09(13)
C8 C7 C6 128.77(15)
N2 C7 C6 125.14(15)
N1 C1 C2 122.45(17)
O1 C10 N4 118.53(14)
O1 C10 C9 120.04(14)
N4 C10 C9 121.43(13)
C17 C18 C13 119.81(19)
C5 C4 C3 117.73(17)
C16 C17 C18 120.15(19)
C2 C3 C4 120.39(17)
C17 C16 C15 120.30(18)

loop_
_geom_bond_atom_site_label_1
_geom_bond_atom_site_label_2
_geom_bond_distance
Cu1 N3 1.8865(13)
Cu1 O2 1.9039(11)
Cu1 N5 1.9792(13)
Cu1 N1 2.0126(14)
Cu1 O4 2.4134(15)
O2 C12 1.283(2)
N5 C11 1.2875(19)
N5 N4 1.3743(18)
O3 C12 1.2192(19)
O1 C10 1.2215(18)
N3 C9 1.3223(19)
N3 N2 1.3446(17)
N2 C7 1.3768(19)
N2 C5 1.4260(19)
C14 C15 1.380(3)
C14 C13 1.394(2)
O4 N6 1.257(2)
N4 C10 1.372(2)
N1 C5 1.342(2)
N1 C1 1.342(2)
C2 C3 1.367(3)
C2 C1 1.378(3)
C9 C8 1.400(2)
C9 C10 1.480(2)
C13 C18 1.391(2)
C13 C11 1.469(2)
C15 C16 1.381(3)
O6 N6 1.241(2)
C11 C12 1.537(2)
N6 O5 1.229(2)
C8 C7 1.371(2)
C5 C4 1.374(2)
C7 C6 1.492(2)
C18 C17 1.381(3)
C4 C3 1.385(2)
C17 C16 1.379(3)
